data_1100106
_publ_section_title 'Clay Montmorillonite'
_chemical_name_common Montmorillonite
_symmetry_cell_setting monoclinic
_symmetry_space_group_name_H-M C2:b1
_audit_update_record 'Last update Thu Dec 18 14:12:16 CET 2003'
_cell_angle_alpha 90
_cell_angle_beta 100.3(1)
_cell_angle_gamma 90
_cell_formula_units_Z 1
_cell_length_a 5.411(4)
_cell_length_b 9.0(5)
_cell_length_c 10.25(2)
_refine_ls_goodness_of_fit_all 1.1109964
_refine_ls_R_factor_all 0.04240644
_refine_ls_wR_factor_all 0.06303699
_cod_database_code 1100106

loop_
_atom_site_label
_atom_site_type_symbol
_atom_site_occupancy
_atom_site_fract_x
_atom_site_fract_y
_atom_site_fract_z
_atom_site_B_iso_or_equiv
Al1 Al3+ 1.00000 0 0 0 0.5
Al2 Al3+ 1.00000 0 0.321 0 0.5
Mg1 Mg2+ 1.00000 0 0.654 0 0.5
Si1 Si4+ 1.00000 0.432 0.333 0.27 0.5
Si2 Si4+ 1.00000 0.432 0.662 0.27 0.5
K1 K1+ 1.00000 0.5 0 0.5 0.5
O1 O2- 1.00000 0.489 0.496 0.335 0.8
O2 O2- 1.00000 0.173 0.725 0.335 0.8
O3 O2- 1.00000 0.17 0.268 0.32 0.8
O4 O2- 1.00000 0.334 -0.024 0.105 0.8
O5 O2- 1.00000 0.417 0.656 0.109 0.8
O6 O2- 1.00000 0.343 0.347 0.109 0.8
